data_4304665
loop_
_publ_author_name
'Jianhong Bi'
'Lingtao Kong'
'Zixiang Huang'
'Jinhuai Liu'

_publ_section_title
;
Self-Encapsulation of [MII(phen)2(H2O)2]2+ (M = Co, Zn) in One-Dimensional
Nanochannels of [MII(H2O)6(BTC)2]4- (M = Co, Cu, Mn): A High HQ/CAT Ratio
Catalyst for Hydroxylation of Phenols
;
_journal_name_full 'Inorganic Chemistry'
_journal_page_first 4564
_journal_page_last 4569
_journal_paper_doi 10.1021/ic7022049
_journal_volume 47
_journal_year 2008
_chemical_formula_sum 'C66 H101 Co2 Cu N8 O43.5'
_chemical_formula_weight 1883.95
_chemical_name_systematic
; 
 ? 
;
_space_group_IT_number 14
_symmetry_cell_setting monoclinic
_symmetry_space_group_name_Hall '-P 2ybc'
_symmetry_space_group_name_H-M 'P 1 21/c 1'
_atom_sites_solution_hydrogens geom
_atom_sites_solution_primary direct
_atom_sites_solution_secondary difmap
_audit_creation_method SHELXL-97
_cell_angle_alpha 90.00
_cell_angle_beta 90.046(2)
_cell_angle_gamma 90.00
_cell_formula_units_Z 2
_cell_length_a 12.7195(6)
_cell_length_b 19.0073(10)
_cell_length_c 18.0178(7)
_cell_measurement_reflns_used 8160
_cell_measurement_temperature 293(2)
_cell_measurement_theta_max 27.48
_cell_measurement_theta_min 2.42
_cell_volume 4356.0(4)
_computing_cell_refinement 'CrystalClear (Rigaku Corp., 2000)'
_computing_data_collection 'CrystalClear (Rigaku Corp., 2000)'
_computing_data_reduction 'CrystalClear (Rigaku Corp., 2000)'
_computing_molecular_graphics 'SHELXL-97 (Sheldrick, 1997)'
_computing_publication_material 'SHELXL-97 (Sheldrick, 1997)'
_computing_structure_refinement 'SHELXL-97 (Sheldrick, 1997)'
_computing_structure_solution 'SHELXS-97 (Sheldrick, 1997)'
_diffrn_ambient_temperature 293(2)
_diffrn_measured_fraction_theta_full 0.993
_diffrn_measured_fraction_theta_max 0.993
_diffrn_measurement_device_type RIGAKU-MERCURY-CCD
_diffrn_radiation_monochromator graphite
_diffrn_radiation_source 'Rotating anode'
_diffrn_radiation_type MoK\a
_diffrn_radiation_wavelength 0.71073
_diffrn_reflns_av_R_equivalents 0.0241
_diffrn_reflns_av_sigmaI/netI 0.0259
_diffrn_reflns_limit_h_max 15
_diffrn_reflns_limit_h_min -16
_diffrn_reflns_limit_k_max 16
_diffrn_reflns_limit_k_min -24
_diffrn_reflns_limit_l_max 21
_diffrn_reflns_limit_l_min -23
_diffrn_reflns_number 33101
_diffrn_reflns_theta_full 27.48
_diffrn_reflns_theta_max 27.48
_diffrn_reflns_theta_min 2.50
_exptl_absorpt_coefficient_mu 0.716
_exptl_absorpt_correction_T_max 1.0000
_exptl_absorpt_correction_T_min 0.8679
_exptl_absorpt_correction_type multi-scan
_exptl_crystal_density_diffrn 1.436
_exptl_crystal_density_method 'not measured'
_exptl_crystal_F_000 1968
_exptl_crystal_size_max 0.45
_exptl_crystal_size_mid 0.40
_exptl_crystal_size_min 0.30
_refine_diff_density_max 2.465
_refine_diff_density_min -0.835
_refine_diff_density_rms 0.094
_refine_ls_extinction_method none
_refine_ls_goodness_of_fit_ref 1.076
_refine_ls_hydrogen_treatment mixed
_refine_ls_matrix_type full
_refine_ls_number_parameters 556
_refine_ls_number_reflns 9928
_refine_ls_number_restraints 0
_refine_ls_restrained_S_all 1.076
_refine_ls_R_factor_all 0.0749
_refine_ls_R_factor_gt 0.0680
_refine_ls_shift/su_max 0.001
_refine_ls_shift/su_mean 0.000
_refine_ls_structure_factor_coef Fsqd
_refine_ls_weighting_details 'calc w=1/[\s^2^(Fo^2^)+(0.1106P)^2^+4.7289P] where P=(Fo^2^+2Fc^2^)/3'
_refine_ls_weighting_scheme calc
_refine_ls_wR_factor_gt 0.1874
_refine_ls_wR_factor_ref 0.1937
_reflns_number_gt 8832
_reflns_number_total 9928
_reflns_threshold_expression >2sigma(I)
_cod_data_source_file ic7022049-file003_2.cif
_cod_data_source_block compound-2(CCDC-607366)
_cod_depositor_comments
;
The following automatic conversions were performed:
'_symmetry_cell_setting' value 'Monoclinic' changed to 'monoclinic'
according to '/home/saulius/struct/CIF-dictionaries/cif_core.dic'
dictionary named 'cif_core.dic' version 2.4.1 from
2010-06-29.

'_exptl_absorpt_correction_type' value 'Multi-scan' changed
to 'multi-scan' according to
'/home/saulius/struct/CIF-dictionaries/cif_core.dic' dictionary named
'cif_core.dic' version 2.4.1 from 2010-06-29.

Automatic conversion script
Id: cif_fix_enum 1527 2010-12-29 10:47:43Z saulius 
;
_cod_original_formula_sum 'C66 H101 Co2 Cu N8 O43.50'
_cod_database_code 4304665

loop_
_symmetry_equiv_pos_as_xyz
'x, y, z'
'-x, y+1/2, -z+1/2'
'-x, -y, -z'
'x, -y-1/2, z-1/2'

loop_
_atom_site_label
_atom_site_type_symbol
_atom_site_fract_x
_atom_site_fract_y
_atom_site_fract_z
_atom_site_U_iso_or_equiv
_atom_site_adp_type
_atom_site_occupancy
_atom_site_symmetry_multiplicity
_atom_site_calc_flag
_atom_site_refinement_flags
_atom_site_disorder_assembly
_atom_site_disorder_group
Co Co 0.51234(3) 0.07212(2) 0.73406(2) 0.02959(13) Uani 1 1 d . . .
Cu Cu 0.0000 0.0000 0.0000 0.03277(15) Uani 1 2 d S . .
N1 N 0.6737(2) 0.09992(14) 0.72420(15) 0.0364(6) Uani 1 1 d . . .
N2 N 0.5058(2) 0.16834(14) 0.66995(15) 0.0398(6) Uani 1 1 d . . .
N3 N 0.5248(3) 0.00227(14) 0.63971(15) 0.0409(6) Uani 1 1 d . . .
N4 N 0.3527(2) 0.04953(16) 0.71042(17) 0.0442(6) Uani 1 1 d . . .
C1 C -0.2072(2) 0.33886(16) -0.24940(16) 0.0318(6) Uani 1 1 d . . .
C2 C -0.3164(2) 0.34314(15) -0.24541(15) 0.0291(5) Uani 1 1 d . . .
H2A H -0.3522 0.3749 -0.2755 0.035 Uiso 1 1 calc R . .
C3 C -0.3727(2) 0.30031(14) -0.19679(15) 0.0262(5) Uani 1 1 d . . .
C4 C -0.3177(2) 0.25251(15) -0.15264(15) 0.0287(5) Uani 1 1 d . . .
H4A H -0.3545 0.2232 -0.1205 0.034 Uiso 1 1 calc R . .
C5 C -0.2089(2) 0.24808(16) -0.15602(16) 0.0311(6) Uani 1 1 d . . .
C6 C -0.1542(2) 0.29196(17) -0.20424(17) 0.0350(6) Uani 1 1 d . . .
H6A H -0.0812 0.2897 -0.2061 0.042 Uiso 1 1 calc R . .
C7 C -0.1494(2) 0.38410(19) -0.30468(17) 0.0393(7) Uani 1 1 d . . .
C8 C -0.4909(2) 0.30536(14) -0.19326(16) 0.0278(5) Uani 1 1 d . . .
C9 C -0.1511(2) 0.19445(18) -0.10868(18) 0.0370(7) Uani 1 1 d . . .
C11 C 0.7559(3) 0.0677(2) 0.7540(2) 0.0485(8) Uani 1 1 d . . .
H11A H 0.7442 0.0322 0.7885 0.058 Uiso 1 1 calc R . .
C12 C 0.8603(3) 0.0850(3) 0.7358(3) 0.0664(12) Uani 1 1 d . . .
H12A H 0.9162 0.0617 0.7581 0.080 Uiso 1 1 calc R . .
C13 C 0.8781(3) 0.1365(3) 0.6849(3) 0.0689(13) Uani 1 1 d . . .
H13A H 0.9466 0.1480 0.6717 0.083 Uiso 1 1 calc R . .
C14 C 0.7921(3) 0.1727(2) 0.6518(2) 0.0545(10) Uani 1 1 d . . .
C15 C 0.8028(5) 0.2286(3) 0.5987(3) 0.0720(15) Uani 1 1 d . . .
H15A H 0.8696 0.2410 0.5822 0.086 Uiso 1 1 calc R . .
C16 C 0.7205(5) 0.2629(2) 0.5728(2) 0.0687(14) Uani 1 1 d . . .
H16A H 0.7306 0.2987 0.5384 0.082 Uiso 1 1 calc R . .
C17 C 0.6148(4) 0.2461(2) 0.59654(19) 0.0562(11) Uani 1 1 d . . .
C18 C 0.5246(5) 0.2811(2) 0.5729(2) 0.0707(14) Uani 1 1 d . . .
H18A H 0.5301 0.3185 0.5399 0.085 Uiso 1 1 calc R . .
C19 C 0.4291(5) 0.2610(2) 0.5978(3) 0.0709(14) Uani 1 1 d . . .
H19A H 0.3690 0.2850 0.5829 0.085 Uiso 1 1 calc R . .
C20 C 0.4218(4) 0.2036(2) 0.6462(2) 0.0565(10) Uani 1 1 d . . .
H20A H 0.3556 0.1896 0.6625 0.068 Uiso 1 1 calc R . .
C21 C 0.6013(3) 0.18997(16) 0.64674(16) 0.0414(7) Uani 1 1 d . . .
C22 C 0.6915(3) 0.15317(17) 0.67499(17) 0.0392(7) Uani 1 1 d . . .
C31 C 0.6102(4) -0.0239(2) 0.6083(2) 0.0539(10) Uani 1 1 d . . .
H31A H 0.6755 -0.0077 0.6242 0.065 Uiso 1 1 calc R . .
C32 C 0.6068(5) -0.0747(2) 0.5522(2) 0.0717(15) Uani 1 1 d . . .
H32A H 0.6686 -0.0924 0.5319 0.086 Uiso 1 1 calc R . .
C33 C 0.5129(6) -0.0978(2) 0.5280(2) 0.0790(17) Uani 1 1 d . . .
H33A H 0.5098 -0.1312 0.4903 0.095 Uiso 1 1 calc R . .
C34 C 0.4202(5) -0.0719(2) 0.5588(2) 0.0656(14) Uani 1 1 d . . .
C35 C 0.3179(6) -0.0934(3) 0.5370(3) 0.086(2) Uani 1 1 d . . .
H35A H 0.3107 -0.1271 0.4999 0.103 Uiso 1 1 calc R . .
C36 C 0.2319(6) -0.0666(3) 0.5684(4) 0.093(2) Uani 1 1 d . . .
H36A H 0.1663 -0.0807 0.5511 0.112 Uiso 1 1 calc R . .
C37 C 0.2371(4) -0.0164(2) 0.6283(3) 0.0670(13) Uani 1 1 d . . .
C38 C 0.1507(4) 0.0097(3) 0.6670(4) 0.0827(17) Uani 1 1 d . . .
H38A H 0.0828 -0.0029 0.6532 0.099 Uiso 1 1 calc R . .
C39 C 0.1668(4) 0.0539(3) 0.7255(4) 0.0816(16) Uani 1 1 d . . .
H39A H 0.1095 0.0716 0.7515 0.098 Uiso 1 1 calc R . .
C40 C 0.2681(3) 0.0729(2) 0.7466(3) 0.0581(10) Uani 1 1 d . . .
H40A H 0.2772 0.1026 0.7871 0.070 Uiso 1 1 calc R . .
C41 C 0.3386(3) 0.00491(19) 0.6522(2) 0.0477(9) Uani 1 1 d . . .
C42 C 0.4305(3) -0.02169(18) 0.61626(18) 0.0463(9) Uani 1 1 d . . .
O1 O -0.05100(19) 0.38326(19) -0.30331(17) 0.0643(9) Uani 1 1 d . . .
O2 O -0.20209(19) 0.42010(14) -0.34859(13) 0.0469(6) Uani 1 1 d . . .
O3 O -0.53498(17) 0.35452(12) -0.22685(14) 0.0399(5) Uani 1 1 d . . .
O4 O -0.53896(16) 0.25936(12) -0.15597(14) 0.0412(5) Uani 1 1 d . . .
O5 O -0.20400(18) 0.14907(12) -0.07605(13) 0.0416(5) Uani 1 1 d . . .
O6 O -0.0531(2) 0.19947(19) -0.1040(2) 0.0722(10) Uani 1 1 d . . .
O11 O 0.53357(18) -0.02025(11) 0.80023(12) 0.0361(5) Uani 1 1 d . . .
O12 O 0.47992(17) 0.12152(11) 0.83367(11) 0.0342(4) Uani 1 1 d . . .
O21 O -0.14323(18) 0.04795(13) 0.01598(13) 0.0422(5) Uani 1 1 d . . .
O22 O 0.0630(2) 0.09656(19) -0.0379(2) 0.0832(12) Uani 1 1 d . . .
O23 O 0.0540(2) 0.02069(18) 0.11091(16) 0.0621(8) Uani 1 1 d . . .
O31 O -0.3858(2) 0.07264(16) -0.06078(15) 0.0563(7) Uani 1 1 d . . .
O32 O -0.3826(2) 0.47636(16) -0.40962(14) 0.0504(6) Uani 1 1 d . . .
O33 O 0.2826(3) 0.10556(19) -0.0401(2) 0.0715(9) Uani 1 1 d . . .
O34 O 0.2693(3) 0.0622(2) 0.1077(2) 0.0754(10) Uani 1 1 d . . .
O35 O -0.7217(2) 0.2426(2) -0.0835(2) 0.0794(10) Uani 1 1 d . . .
O36 O 0.0893(3) 0.4077(2) -0.1837(2) 0.0919(12) Uani 1 1 d . . .
O37 O -0.7389(3) 0.3561(2) -0.2660(2) 0.0878(12) Uani 1 1 d . . .
O38 O 0.1236(4) 0.2109(3) -0.1908(3) 0.1184(17) Uani 1 1 d . . .
O39 O 0.1932(4) 0.1784(4) 0.5358(3) 0.141(2) Uani 1 1 d . . .
O40 O 0.0151(5) 0.1568(4) 0.4479(3) 0.138(2) Uani 1 1 d . . .
O41 O 0.1171(9) 0.2620(5) -0.3338(5) 0.111(3) Uani 0.50 1 d P . .
O42 O 0.0396(12) 0.3055(7) -0.4116(8) 0.073(4) Uani 0.25 1 d P . .

loop_
_atom_site_aniso_label
_atom_site_aniso_U_11
_atom_site_aniso_U_22
_atom_site_aniso_U_33
_atom_site_aniso_U_23
_atom_site_aniso_U_13
_atom_site_aniso_U_12
Co 0.0356(2) 0.0258(2) 0.0274(2) -0.00053(14) 0.00051(15) -0.00315(15)
Cu 0.0313(3) 0.0325(3) 0.0345(3) 0.0011(2) 0.0024(2) 0.00740(19)
N1 0.0406(13) 0.0314(13) 0.0371(13) 0.0007(10) 0.0045(10) -0.0052(11)
N2 0.0573(17) 0.0300(13) 0.0322(13) 0.0015(10) -0.0033(11) -0.0023(12)
N3 0.0640(18) 0.0302(13) 0.0286(13) -0.0016(10) 0.0055(12) -0.0051(12)
N4 0.0425(15) 0.0429(15) 0.0473(16) 0.0018(13) -0.0088(12) -0.0078(12)
C1 0.0291(13) 0.0371(15) 0.0291(13) 0.0076(11) 0.0034(10) -0.0007(11)
C2 0.0294(13) 0.0296(14) 0.0281(13) 0.0042(11) 0.0001(10) 0.0009(11)
C3 0.0278(12) 0.0238(12) 0.0270(12) 0.0012(10) 0.0014(10) -0.0014(10)
C4 0.0276(12) 0.0283(13) 0.0301(13) 0.0039(11) 0.0040(10) 0.0000(10)
C5 0.0313(13) 0.0307(14) 0.0313(14) 0.0057(11) 0.0004(11) 0.0031(11)
C6 0.0280(13) 0.0423(17) 0.0345(15) 0.0087(12) 0.0027(11) 0.0022(12)
C7 0.0334(15) 0.0505(19) 0.0340(15) 0.0151(14) 0.0050(12) -0.0025(13)
C8 0.0287(13) 0.0198(12) 0.0349(14) -0.0008(10) 0.0011(10) 0.0004(10)
C9 0.0334(14) 0.0404(16) 0.0372(15) 0.0112(13) -0.0016(12) 0.0058(13)
C11 0.0429(18) 0.046(2) 0.057(2) 0.0021(16) 0.0046(15) 0.0003(15)
C12 0.040(2) 0.074(3) 0.085(3) -0.005(3) 0.006(2) 0.0009(19)
C13 0.046(2) 0.077(3) 0.083(3) -0.014(3) 0.022(2) -0.021(2)
C14 0.062(2) 0.053(2) 0.048(2) -0.0085(17) 0.0141(17) -0.0273(19)
C15 0.094(4) 0.072(3) 0.050(2) -0.001(2) 0.021(2) -0.049(3)
C16 0.119(4) 0.052(2) 0.0349(19) 0.0042(17) 0.007(2) -0.041(3)
C17 0.104(3) 0.0356(18) 0.0294(16) 0.0041(13) -0.0046(18) -0.021(2)
C18 0.129(4) 0.038(2) 0.045(2) 0.0118(17) -0.013(2) -0.005(2)
C19 0.109(4) 0.046(2) 0.058(2) 0.0113(19) -0.021(3) 0.016(3)
C20 0.074(3) 0.045(2) 0.051(2) 0.0044(17) -0.0103(19) 0.0109(19)
C21 0.072(2) 0.0264(14) 0.0261(14) -0.0017(11) -0.0024(14) -0.0122(15)
C22 0.0541(18) 0.0338(16) 0.0299(14) -0.0054(12) 0.0073(13) -0.0154(14)
C31 0.085(3) 0.0402(19) 0.0368(18) -0.0023(15) 0.0140(18) 0.0020(19)
C32 0.131(5) 0.043(2) 0.042(2) -0.0044(17) 0.023(3) 0.005(3)
C33 0.163(6) 0.038(2) 0.036(2) -0.0074(16) 0.005(3) -0.009(3)
C34 0.130(4) 0.0335(18) 0.0327(18) 0.0047(14) -0.019(2) -0.017(2)
C35 0.151(6) 0.053(3) 0.053(3) 0.000(2) -0.042(3) -0.037(3)
C36 0.135(6) 0.068(3) 0.076(4) 0.016(3) -0.061(4) -0.053(4)
C37 0.078(3) 0.056(2) 0.067(3) 0.017(2) -0.037(2) -0.027(2)
C38 0.053(3) 0.083(4) 0.112(4) 0.017(3) -0.034(3) -0.022(2)
C39 0.041(2) 0.092(4) 0.111(4) 0.019(3) -0.009(2) -0.011(2)
C40 0.0400(19) 0.067(3) 0.067(3) 0.000(2) -0.0042(17) -0.0025(17)
C41 0.060(2) 0.0397(18) 0.0431(18) 0.0083(14) -0.0203(16) -0.0168(16)
C42 0.080(3) 0.0300(15) 0.0287(15) 0.0025(12) -0.0112(15) -0.0150(16)
O1 0.0303(12) 0.097(2) 0.0661(17) 0.0450(17) 0.0060(11) -0.0049(13)
O2 0.0402(12) 0.0590(15) 0.0415(13) 0.0247(11) 0.0043(10) 0.0014(11)
O3 0.0301(10) 0.0353(11) 0.0543(14) 0.0134(10) -0.0017(9) 0.0043(9)
O4 0.0299(10) 0.0292(11) 0.0646(15) 0.0109(10) 0.0139(10) 0.0025(8)
O5 0.0395(11) 0.0381(12) 0.0472(13) 0.0166(10) 0.0018(9) 0.0057(10)
O6 0.0319(12) 0.085(2) 0.100(2) 0.0576(19) -0.0090(13) 0.0036(13)
O11 0.0451(12) 0.0267(10) 0.0363(11) 0.0007(8) 0.0055(9) -0.0041(9)
O12 0.0425(11) 0.0272(10) 0.0330(10) -0.0034(8) -0.0002(8) -0.0007(9)
O21 0.0416(12) 0.0458(13) 0.0391(12) 0.0020(10) 0.0037(9) 0.0120(10)
O22 0.0416(15) 0.071(2) 0.137(3) 0.052(2) 0.0006(17) 0.0035(14)
O23 0.0512(15) 0.084(2) 0.0512(15) -0.0207(15) -0.0029(12) 0.0169(15)
O31 0.0557(15) 0.0669(18) 0.0463(14) 0.0129(12) -0.0139(12) -0.0129(13)
O32 0.0472(13) 0.0621(16) 0.0419(13) 0.0009(12) 0.0047(10) 0.0130(12)
O33 0.0676(19) 0.067(2) 0.080(2) 0.0053(17) 0.0169(16) 0.0014(16)
O34 0.0603(18) 0.079(2) 0.087(2) 0.0178(19) -0.0134(17) 0.0088(16)
O35 0.0528(17) 0.077(2) 0.108(3) 0.020(2) 0.0306(18) -0.0028(16)
O36 0.079(2) 0.100(3) 0.097(3) 0.009(2) -0.009(2) -0.001(2)
O37 0.0454(16) 0.115(3) 0.103(3) 0.015(2) -0.0176(17) 0.0092(18)
O38 0.080(3) 0.163(5) 0.113(4) 0.010(3) 0.017(2) 0.011(3)
O39 0.098(4) 0.192(7) 0.133(5) 0.020(4) -0.010(3) -0.023(4)
O40 0.127(4) 0.158(5) 0.129(4) -0.010(4) -0.021(3) 0.012(4)
O41 0.143(8) 0.114(7) 0.076(5) 0.003(5) -0.001(5) -0.056(6)
O42 0.091(9) 0.043(6) 0.085(9) 0.004(6) 0.026(7) -0.001(6)

loop_
_atom_type_symbol
_atom_type_description
_atom_type_scat_dispersion_real
_atom_type_scat_dispersion_imag
_atom_type_scat_source
C C 0.0033 0.0016 'International Tables Vol C Tables 4.2.6.8 and 6.1.1.4'
H H 0.0000 0.0000 'International Tables Vol C Tables 4.2.6.8 and 6.1.1.4'
N N 0.0061 0.0033 'International Tables Vol C Tables 4.2.6.8 and 6.1.1.4'
O O 0.0106 0.0060 'International Tables Vol C Tables 4.2.6.8 and 6.1.1.4'
Cu Cu 0.3201 1.2651 'International Tables Vol C Tables 4.2.6.8 and 6.1.1.4'
Co Co 0.3494 0.9721 'International Tables Vol C Tables 4.2.6.8 and 6.1.1.4'

loop_
_geom_angle_atom_site_label_1
_geom_angle_atom_site_label_2
_geom_angle_atom_site_label_3
_geom_angle
_geom_angle_site_symmetry_1
_geom_angle_site_symmetry_3
_geom_angle_publ_flag
O12 Co N4 94.30(11) . . ?
O12 Co N1 98.80(10) . . ?
N4 Co N1 163.42(11) . . ?
O12 Co O11 85.07(8) . . ?
N4 Co O11 93.80(10) . . ?
N1 Co O11 97.41(10) . . ?
O12 Co N3 167.40(10) . . ?
N4 Co N3 77.79(12) . . ?
N1 Co N3 90.88(11) . . ?
O11 Co N3 85.69(9) . . ?
O12 Co N2 94.13(9) . . ?
N4 Co N2 91.58(12) . . ?
N1 Co N2 77.42(11) . . ?
O11 Co N2 174.60(10) . . ?
N3 Co N2 95.85(10) . . ?
O21 Cu O21 180.00(13) . 3 ?
O21 Cu O22 89.80(11) . . ?
O21 Cu O22 90.20(11) 3 . ?
O21 Cu O22 90.20(11) . 3 ?
O21 Cu O22 89.80(11) 3 3 ?
O22 Cu O22 180.0(3) . 3 ?
O21 Cu O23 94.08(10) . . ?
O21 Cu O23 85.92(10) 3 . ?
O22 Cu O23 91.20(16) . . ?
O22 Cu O23 88.80(16) 3 . ?
O21 Cu O23 85.92(10) . 3 ?
O21 Cu O23 94.08(10) 3 3 ?
O22 Cu O23 88.80(16) . 3 ?
O22 Cu O23 91.20(16) 3 3 ?
O23 Cu O23 180.00(18) . 3 ?
C11 N1 C22 118.4(3) . . ?
C11 N1 Co 127.8(2) . . ?
C22 N1 Co 113.5(2) . . ?
C20 N2 C21 118.0(3) . . ?
C20 N2 Co 128.8(3) . . ?
C21 N2 Co 112.9(2) . . ?
C31 N3 C42 118.0(3) . . ?
C31 N3 Co 128.9(3) . . ?
C42 N3 Co 112.8(2) . . ?
C40 N4 C41 118.6(3) . . ?
C40 N4 Co 127.4(3) . . ?
C41 N4 Co 114.0(3) . . ?
C6 C1 C2 119.5(3) . . ?
C6 C1 C7 121.3(3) . . ?
C2 C1 C7 119.1(3) . . ?
C3 C2 C1 120.7(3) . . ?
C2 C3 C4 118.8(2) . . ?
C2 C3 C8 120.1(2) . . ?
C4 C3 C8 121.1(2) . . ?
C5 C4 C3 120.9(3) . . ?
C4 C5 C6 119.4(3) . . ?
C4 C5 C9 119.9(3) . . ?
C6 C5 C9 120.7(3) . . ?
C1 C6 C5 120.7(3) . . ?
O2 C7 O1 123.9(3) . . ?
O2 C7 C1 118.2(3) . . ?
O1 C7 C1 117.9(3) . . ?
O3 C8 O4 124.1(3) . . ?
O3 C8 C3 118.4(2) . . ?
O4 C8 C3 117.5(2) . . ?
O5 C9 O6 124.1(3) . . ?
O5 C9 C5 118.0(3) . . ?
O6 C9 C5 117.9(3) . . ?
N1 C11 C12 122.8(4) . . ?
C13 C12 C11 118.9(4) . . ?
C12 C13 C14 120.2(4) . . ?
C22 C14 C13 116.7(4) . . ?
C22 C14 C15 118.9(4) . . ?
C13 C14 C15 124.3(4) . . ?
C16 C15 C14 121.7(4) . . ?
C15 C16 C17 121.7(4) . . ?
C18 C17 C21 117.2(4) . . ?
C18 C17 C16 124.8(4) . . ?
C21 C17 C16 118.0(4) . . ?
C19 C18 C17 120.3(4) . . ?
C18 C19 C20 119.2(5) . . ?
N2 C20 C19 122.6(5) . . ?
N2 C21 C17 122.6(4) . . ?
N2 C21 C22 117.4(3) . . ?
C17 C21 C22 119.9(4) . . ?
N1 C22 C14 122.9(4) . . ?
N1 C22 C21 117.3(3) . . ?
C14 C22 C21 119.7(3) . . ?
N3 C31 C32 122.9(5) . . ?
C33 C32 C31 119.1(5) . . ?
C32 C33 C34 120.5(4) . . ?
C33 C34 C42 116.9(5) . . ?
C33 C34 C35 124.4(5) . . ?
C42 C34 C35 118.7(5) . . ?
C36 C35 C34 121.7(5) . . ?
C35 C36 C37 122.2(5) . . ?
C38 C37 C41 117.7(4) . . ?
C38 C37 C36 125.0(5) . . ?
C41 C37 C36 117.2(6) . . ?
C39 C38 C37 119.1(4) . . ?
C38 C39 C40 120.8(5) . . ?
N4 C40 C39 121.8(5) . . ?
N4 C41 C37 122.1(4) . . ?
N4 C41 C42 117.5(3) . . ?
C37 C41 C42 120.4(4) . . ?
N3 C42 C34 122.5(4) . . ?
N3 C42 C41 117.7(3) . . ?
C34 C42 C41 119.7(4) . . ?
C7 O1 O42 114.8(4) . . ?
C7 O1 O23 117.9(2) . 4_565 ?
O42 O1 O23 75.5(3) . 4_565 ?
C7 O1 O36 129.9(3) . . ?
O42 O1 O36 111.7(4) . . ?
O23 O1 O36 90.72(14) 4_565 . ?
C7 O2 O21 124.5(2) . 4_565 ?
C7 O2 O32 156.3(2) . . ?
O21 O2 O32 77.16(10) 4_565 . ?
C8 O3 O37 124.7(2) . . ?
C8 O3 O11 152.6(2) . 2 ?
O37 O3 O11 82.51(12) . 2 ?
C8 O4 O12 127.36(19) . 1_454 ?
C8 O4 O35 139.6(2) . . ?
O12 O4 O35 89.75(11) 1_454 . ?
C9 O5 O21 129.9(2) . . ?
C9 O5 O31 150.7(2) . . ?
O21 O5 O31 78.41(10) . . ?
C9 O6 O22 120.9(2) . . ?
C9 O6 O38 141.5(3) . . ?
O22 O6 O38 82.06(16) . . ?
Co O11 O32 109.29(11) . 2_545 ?
Co O12 O31 109.05(11) . 1_656 ?
Cu O21 O5 119.41(11) . . ?
Cu O21 O23 48.38(7) . 3 ?
O5 O21 O23 86.94(11) . 3 ?
Cu O21 O22 45.70(8) . 3 ?
O5 O21 O22 148.98(14) . 3 ?
O23 O21 O22 63.08(12) 3 3 ?
Cu O22 O6 123.97(14) . . ?
Cu O22 O33 115.81(14) . . ?
O6 O22 O33 119.38(14) . . ?
Cu O22 O42 105.0(3) . 4_566 ?
O6 O22 O42 80.2(3) . 4_566 ?
O33 O22 O42 94.2(3) . 4_566 ?
Cu O22 O23 46.04(10) . 3 ?
O6 O22 O23 94.23(15) . 3 ?
O33 O22 O23 122.47(17) . 3 ?
O42 O22 O23 139.4(3) 4_566 3 ?
Cu O23 O34 109.78(14) . . ?
O5 O31 O32 104.75(11) . 4_566 ?
O2 O32 O33 95.01(12) . 2_554 ?
O35 O33 O34 123.74(18) 1_655 . ?
O35 O33 O22 92.44(14) 1_655 . ?
O34 O33 O22 84.69(14) . . ?
O37 O34 O33 128.55(18) 4_666 . ?
O37 O34 O23 95.88(15) 4_666 . ?
O33 O34 O23 99.21(14) . . ?
O4 O35 O38 107.19(17) . 1_455 ?
O4 O35 O39 129.6(2) . 4_465 ?
O38 O35 O39 111.45(18) 1_455 4_465 ?
O37 O36 O40 123.3(2) 1_655 4_565 ?
O37 O36 O1 91.74(17) 1_655 . ?
O40 O36 O1 110.79(19) 4_565 . ?
O3 O37 O41 136.8(3) . 1_455 ?
O6 O38 O41 122.4(3) . . ?
O40 O39 O41 105.0(3) . 1_556 ?

loop_
_geom_bond_atom_site_label_1
_geom_bond_atom_site_label_2
_geom_bond_distance
_geom_bond_site_symmetry_2
_geom_bond_publ_flag
Co O12 2.067(2) . ?
Co N4 2.118(3) . ?
Co N1 2.127(3) . ?
Co O11 2.139(2) . ?
Co N3 2.163(3) . ?
Co N2 2.165(3) . ?
Cu O21 2.058(2) . ?
Cu O21 2.058(2) 3 ?
Cu O22 2.116(3) . ?
Cu O22 2.116(3) 3 ?
Cu O23 2.149(3) . ?
Cu O23 2.149(3) 3 ?
N1 C11 1.325(5) . ?
N1 C22 1.365(4) . ?
N2 C20 1.332(5) . ?
N2 C21 1.349(5) . ?
N3 C31 1.322(5) . ?
N3 C42 1.351(5) . ?
N4 C40 1.335(5) . ?
N4 C41 1.360(5) . ?
C1 C6 1.382(4) . ?
C1 C2 1.394(4) . ?
C1 C7 1.507(4) . ?
C2 C3 1.394(4) . ?
C3 C4 1.395(4) . ?
C3 C8 1.508(4) . ?
C4 C5 1.387(4) . ?
C5 C6 1.392(4) . ?
C5 C9 1.519(4) . ?
C7 O2 1.242(4) . ?
C7 O1 1.252(4) . ?
C8 O3 1.246(3) . ?
C8 O4 1.261(3) . ?
C9 O5 1.243(4) . ?
C9 O6 1.253(4) . ?
C11 C12 1.407(6) . ?
C12 C13 1.359(7) . ?
C13 C14 1.423(7) . ?
C14 C22 1.397(5) . ?
C14 C15 1.436(6) . ?
C15 C16 1.319(8) . ?
C16 C17 1.447(7) . ?
C17 C18 1.393(7) . ?
C17 C21 1.410(5) . ?
C18 C19 1.349(8) . ?
C19 C20 1.400(6) . ?
C21 C22 1.436(5) . ?
C31 C32 1.400(6) . ?
C32 C33 1.344(9) . ?
C33 C34 1.393(8) . ?
C34 C42 1.414(5) . ?
C34 C35 1.419(8) . ?
C35 C36 1.333(10) . ?
C36 C37 1.443(8) . ?
C37 C38 1.394(9) . ?
C37 C41 1.420(6) . ?
C38 C39 1.362(9) . ?
C39 C40 1.391(6) . ?
C41 C42 1.429(6) . ?
O1 O42 2.707(14) . ?
O1 O23 2.740(4) 4_565 ?
O1 O36 2.836(5) . ?
O2 O21 2.624(3) 4_565 ?
O2 O32 2.761(3) . ?
O3 O37 2.688(4) . ?
O3 O11 2.723(3) 2 ?
O4 O12 2.638(3) 1_454 ?
O4 O35 2.685(4) . ?
O5 O21 2.653(3) . ?
O5 O31 2.745(4) . ?
O6 O22 2.724(4) . ?
O6 O38 2.747(5) . ?
O11 O32 2.753(3) 2_545 ?
O12 O31 2.718(3) 1_656 ?
O21 O23 2.867(4) 3 ?
O21 O22 2.957(4) 3 ?
O22 O33 2.799(4) . ?
O22 O42 2.956(14) 4_566 ?
O22 O23 2.984(5) 3 ?
O23 O34 2.850(5) . ?
O31 O32 2.879(4) 4_566 ?
O32 O33 2.910(5) 2_554 ?
O33 O35 2.721(5) 1_655 ?
O33 O34 2.793(5) . ?
O34 O37 2.757(6) 4_666 ?
O35 O38 2.822(7) 1_455 ?
O35 O39 2.837(7) 4_465 ?
O36 O37 2.818(6) 1_655 ?
O36 O40 2.833(8) 4_565 ?
O37 O41 2.837(10) 1_455 ?
O38 O41 2.756(10) . ?
O39 O40 2.794(8) . ?
O39 O41 2.996(12) 1_556 ?
